data_7027601
loop_
_publ_author_name
'Sampanthar, Jeyagowry T.'
'Vittal, Jagadese J.'
'Dean, Philip A. W.'

_publ_section_title
;
 Chemistry of thiocarboxylates: syntheses and characterization of silver
 and copper thiocarboxylate complexes, and the structures of
 [Ph4P][M(SC{O}Me)2] (M&#x2005;=&#x2005;Cu or Ag) and
 [Et3NH][Ag(SC{O}Ph)2]
;
_journal_issue 18
_journal_name_full 'Journal of the Chemical Society, Dalton Transactions'
_journal_page_first 3153
_journal_paper_doi 10.1039/a904718b
_journal_year 1999
_chemical_formula_structural '[Et~3~NH][Ag(SC{O}Ph~2~]'
_chemical_formula_sum 'C20 H26 Ag N O2 S2'
_chemical_formula_weight 484.41
_chemical_name_systematic
; 
 ? 
;
_space_group_IT_number 14
_symmetry_cell_setting monoclinic
_symmetry_space_group_name_Hall '-P 2ybc'
_symmetry_space_group_name_H-M 'P 1 21/c 1'
_atom_sites_solution_hydrogens geom
_atom_sites_solution_primary direct
_atom_sites_solution_secondary difmap
_audit_creation_method SHELXL
_cell_angle_alpha 90.00
_cell_angle_beta 114.225(1)
_cell_angle_gamma 90.00
_cell_formula_units_Z 4
_cell_length_a 11.1129(2)
_cell_length_b 19.9831(4)
_cell_length_c 10.7747(1)
_cell_measurement_reflns_used 5711
_cell_measurement_temperature 295(2)
_cell_measurement_theta_max 29.34
_cell_measurement_theta_min 2.01
_cell_volume 2182.04(6)
_computing_cell_refinement 'Siemens XSCANS'
_computing_data_collection 'Siemens XSCANS'
_computing_data_reduction 'Siemens SHELXTL'
_computing_molecular_graphics 'Siemens SHELXTL'
_computing_publication_material 'Siemens SHELXTL'
_computing_structure_refinement 'SHELXL-93 (Sheldrick, 1993)'
_computing_structure_solution 'SHELXS-86 (Sheldrick, 1990)'
_diffrn_ambient_temperature 295(2)
_diffrn_measurement_device 'Siemens P4'
_diffrn_measurement_method '\w scans'
_diffrn_radiation_monochromator graphite
_diffrn_radiation_source 'fine-focus sealed tube'
_diffrn_radiation_type MoK\a
_diffrn_radiation_wavelength 0.71073
_diffrn_reflns_av_R_equivalents 0.0308
_diffrn_reflns_av_sigmaI/netI 0.0444
_diffrn_reflns_limit_h_max 13
_diffrn_reflns_limit_h_min -14
_diffrn_reflns_limit_k_max 26
_diffrn_reflns_limit_k_min -12
_diffrn_reflns_limit_l_max 14
_diffrn_reflns_limit_l_min -14
_diffrn_reflns_number 13365
_diffrn_reflns_theta_max 29.34
_diffrn_reflns_theta_min 2.01
_exptl_absorpt_coefficient_mu 1.128
_exptl_absorpt_correction_T_max 0.8459
_exptl_absorpt_correction_T_min 0.6257
_exptl_absorpt_correction_type none
_exptl_crystal_colour 'light yellow'
_exptl_crystal_density_diffrn 1.475
_exptl_crystal_density_meas ?
_exptl_crystal_description 'plates, cut'
_exptl_crystal_F_000 992
_exptl_crystal_size_max 0.25
_exptl_crystal_size_mid 0.20
_exptl_crystal_size_min 0.18
_refine_diff_density_max 0.398
_refine_diff_density_min -0.349
_refine_diff_density_rms 0.061
_refine_ls_extinction_coef 0.0053(5)
_refine_ls_extinction_expression Fc^*^=kFc[1+0.001xFc^2^\l^3^/sin(2\q)]^-1/4^
_refine_ls_extinction_method SHELXL
_refine_ls_goodness_of_fit_all 1.023
_refine_ls_goodness_of_fit_obs 1.141
_refine_ls_matrix_type full
_refine_ls_number_parameters 236
_refine_ls_number_reflns 5324
_refine_ls_number_restraints 9
_refine_ls_restrained_S_all 1.151
_refine_ls_restrained_S_obs 1.144
_refine_ls_R_factor_all 0.0910
_refine_ls_R_factor_obs 0.0466
_refine_ls_shift/esd_max 0.001
_refine_ls_shift/esd_mean 0.000
_refine_ls_structure_factor_coef Fsqd
_refine_ls_weighting_details 'w=1/[\s^2^(Fo^2^)+(0.0416P)^2^+0.6337P] where P=(Fo^2^+2Fc^2^)/3'
_refine_ls_weighting_scheme calc
_refine_ls_wR_factor_all 0.1190
_refine_ls_wR_factor_obs 0.0922
_reflns_number_observed 3320
_reflns_number_total 5326
_reflns_observed_criterion >2sigma(I)
_cod_data_source_file 904718Bsup1.cif
_cod_data_source_block gow23
_cod_depositor_comments
;
The following automatic conversions were performed:

'_symmetry_cell_setting' value 'Monoclinic' changed to 'monoclinic'
according to /home/saulius/struct/CIF-dictionaries/cif_core.dic
dictionary named 'cif_core.dic' version 2.4.2 from 2011-04-26.

Automatic conversion script
Id: cif_fix_values 1891 2012-01-12 08:04:46Z andrius 

The following automatic conversions were performed:

'_exptl_crystal_density_meas' value 'not measured' was changed to '?'
- the value is perceived as not measured.

Automatic conversion script
Id: cif_fix_values 3008 2015-01-20 13:52:24Z robertas 

The following automatic conversions were performed:

'_refine_ls_weighting_scheme' value 'calc
w=1/[\s^2^(Fo^2^)+(0.0416P)^2^+0.6337P] where P=(Fo^2^+2Fc^2^)/3' was
changed to 'calc'. New tag '_refine_ls_weighting_details' was
created. The value of the new tag was set to
'w=1/[\s^2^(Fo^2^)+(0.0416P)^2^+0.6337P] where P=(Fo^2^+2Fc^2^)/3'.

Automatic conversion script
Id: cif_fix_values 3143 2015-03-26 13:38:13Z robertas 
;
_cod_original_sg_symbol_H-M P2(1)/c
_cod_database_code 7027601

loop_
_symmetry_equiv_pos_as_xyz
'x, y, z'
'-x, y+1/2, -z+1/2'
'-x, -y, -z'
'x, -y-1/2, z-1/2'

loop_
_atom_site_aniso_label
_atom_site_aniso_U_11
_atom_site_aniso_U_22
_atom_site_aniso_U_33
_atom_site_aniso_U_23
_atom_site_aniso_U_13
_atom_site_aniso_U_12
Ag1 0.0768(2) 0.0818(2) 0.0570(2) 0.00905(13) 0.02285(14) 0.01909(14)
S1 0.0734(6) 0.0738(7) 0.0673(6) -0.0038(4) 0.0105(5) 0.0073(5)
S2 0.0804(7) 0.0838(7) 0.0678(6) 0.0250(5) 0.0361(5) 0.0195(5)
O1 0.095(2) 0.113(2) 0.055(2) -0.0222(15) 0.0013(14) 0.010(2)
O2 0.103(2) 0.075(2) 0.096(2) 0.0178(14) 0.058(2) 0.0335(15)
C1 0.052(2) 0.070(2) 0.056(2) -0.001(2) 0.021(2) -0.0054(15)
C2 0.049(2) 0.060(2) 0.056(2) 0.0023(15) 0.0169(15) -0.0114(14)
C3 0.069(2) 0.072(3) 0.077(2) -0.005(2) 0.025(2) -0.002(2)
C4 0.082(3) 0.070(3) 0.119(4) 0.005(3) 0.038(3) 0.008(2)
C5 0.087(3) 0.093(4) 0.100(4) 0.039(3) 0.027(3) 0.012(3)
C6 0.095(3) 0.110(4) 0.061(2) 0.021(2) 0.016(2) 0.005(3)
C7 0.079(2) 0.075(2) 0.059(2) 0.005(2) 0.022(2) 0.001(2)
C8 0.068(2) 0.044(2) 0.058(2) -0.0040(14) 0.025(2) -0.0015(15)
C9 0.068(2) 0.040(2) 0.048(2) -0.0067(12) 0.024(2) -0.0028(14)
C10 0.077(2) 0.052(2) 0.062(2) -0.003(2) 0.031(2) -0.009(2)
C11 0.112(3) 0.059(2) 0.069(2) 0.009(2) 0.044(2) -0.005(2)
C12 0.114(3) 0.054(2) 0.066(2) 0.009(2) 0.025(2) 0.012(2)
C13 0.074(2) 0.065(2) 0.069(2) -0.002(2) 0.024(2) 0.013(2)
C14 0.071(2) 0.050(2) 0.059(2) -0.0006(15) 0.028(2) 0.002(2)
N1 0.089(2) 0.057(2) 0.065(2) -0.0007(13) 0.035(2) 0.0095(15)
C15 0.245(7) 0.092(4) 0.080(3) -0.009(2) 0.089(4) 0.003(4)
C16 0.182(6) 0.113(4) 0.089(3) 0.004(3) 0.079(4) -0.013(3)
C17 0.079(3) 0.082(3) 0.101(3) 0.010(2) 0.041(2) 0.007(2)
C18 0.109(4) 0.098(4) 0.247(7) 0.032(4) 0.093(5) 0.035(3)
C19 0.101(3) 0.075(3) 0.074(3) 0.003(2) 0.031(2) -0.010(2)
C20 0.099(4) 0.117(4) 0.084(3) -0.006(3) 0.036(3) -0.006(3)

loop_
_atom_site_label
_atom_site_type_symbol
_atom_site_fract_x
_atom_site_fract_y
_atom_site_fract_z
_atom_site_U_iso_or_equiv
_atom_site_thermal_displace_type
_atom_site_occupancy
_atom_site_calc_flag
_atom_site_refinement_flags
Ag1 Ag 0.30249(3) 0.48772(2) 0.40263(3) 0.07337(14) Uani 1 d .
S1 S 0.11711(10) 0.52672(5) 0.21336(10) 0.0775(3) Uani 1 d .
S2 S 0.46619(10) 0.41470(5) 0.55451(10) 0.0755(3) Uani 1 d .
O1 O 0.1381(3) 0.6308(2) 0.3657(3) 0.0975(9) Uani 1 d .
O2 O 0.3309(3) 0.42662(13) 0.7028(3) 0.0857(8) Uani 1 d .
C1 C 0.0838(3) 0.6063(2) 0.2533(3) 0.0597(8) Uani 1 d .
C2 C -0.0189(3) 0.6462(2) 0.1400(3) 0.0567(8) Uani 1 d .
C3 C -0.0665(4) 0.7042(2) 0.1731(4) 0.0748(10) Uani 1 d .
H3 H -0.0354(4) 0.7179(2) 0.2633(4) 0.090 Uiso 1 calc R
C4 C -0.1600(4) 0.7418(2) 0.0722(5) 0.0911(13) Uani 1 d .
H4 H -0.1919(4) 0.7809(2) 0.0949(5) 0.109 Uiso 1 calc R
C5 C -0.2064(4) 0.7222(3) -0.0610(5) 0.0970(14) Uani 1 d .
H5 H -0.2691(4) 0.7479(3) -0.1288(5) 0.116 Uiso 1 calc R
C6 C -0.1602(4) 0.6649(3) -0.0937(4) 0.0940(13) Uani 1 d .
H6 H -0.1923(4) 0.6514(3) -0.1842(4) 0.113 Uiso 1 calc R
C7 C -0.0669(4) 0.6265(2) 0.0050(3) 0.0734(10) Uani 1 d .
H7 H -0.0360(4) 0.5874(2) -0.0188(3) 0.088 Uiso 1 calc R
C8 C 0.4250(3) 0.39959(15) 0.6902(3) 0.0568(8) Uani 1 d .
C9 C 0.5059(3) 0.34960(14) 0.7923(3) 0.0516(7) Uani 1 d .
C10 C 0.4524(4) 0.3197(2) 0.8754(3) 0.0625(8) Uani 1 d .
H10 H 0.3681(4) 0.3314(2) 0.8661(3) 0.075 Uiso 1 calc R
C11 C 0.5239(4) 0.2728(2) 0.9711(4) 0.0777(11) Uani 1 d .
H11 H 0.4868(4) 0.2521(2) 1.0244(4) 0.093 Uiso 1 calc R
C12 C 0.6506(5) 0.2564(2) 0.9880(4) 0.0815(11) Uani 1 d .
H12 H 0.6992(5) 0.2251(2) 1.0532(4) 0.098 Uiso 1 calc R
C13 C 0.7045(4) 0.2866(2) 0.9082(4) 0.0709(10) Uani 1 d .
H13 H 0.7903(4) 0.2762(2) 0.9208(4) 0.085 Uiso 1 calc R
C14 C 0.6329(3) 0.3321(2) 0.8097(3) 0.0597(8) Uani 1 d .
H14 H 0.6696(3) 0.3512(2) 0.7546(3) 0.072 Uiso 1 calc R
N1 N 0.2597(3) 0.55590(14) 0.7389(3) 0.0693(8) Uani 1 d D
H1 H 0.2977(3) 0.51657(14) 0.7319(3) 0.083 Uiso 1 calc R
C15 C 0.2811(7) 0.5615(3) 0.8834(5) 0.132(2) Uani 1 d D
H15A H 0.3669(7) 0.5819(3) 0.9323(5) 0.158 Uiso 1 calc R
H15B H 0.2158(7) 0.5924(3) 0.8881(5) 0.158 Uiso 1 calc R
C16 C 0.2764(7) 0.5041(2) 0.9538(5) 0.120(2) Uani 1 d D
H16A H 0.2921(7) 0.5157(2) 1.0456(5) 0.181 Uiso 1 calc R
H16B H 0.3428(7) 0.4733(2) 0.9545(5) 0.181 Uiso 1 calc R
H16C H 0.1910(7) 0.4838(2) 0.9100(5) 0.181 Uiso 1 calc R
C17 C 0.1200(4) 0.5513(2) 0.6406(5) 0.0857(11) Uani 1 d D
H17A H 0.0798(4) 0.5134(2) 0.6652(5) 0.103 Uiso 1 calc R
H17B H 0.1173(4) 0.5425(2) 0.5510(5) 0.103 Uiso 1 calc R
C18 C 0.0390(5) 0.6128(3) 0.6330(7) 0.144(2) Uani 1 d D
H18A H -0.0499(5) 0.6058(3) 0.5673(7) 0.217 Uiso 1 calc R
H18B H 0.0764(5) 0.6504(3) 0.6061(7) 0.217 Uiso 1 calc R
H18C H 0.0388(5) 0.6213(3) 0.7206(7) 0.217 Uiso 1 calc R
C19 C 0.3311(4) 0.6103(2) 0.6958(4) 0.0852(12) Uani 1 d D
H19A H 0.2988(4) 0.6100(2) 0.5974(4) 0.102 Uiso 1 calc R
H19B H 0.3100(4) 0.6535(2) 0.7226(4) 0.102 Uiso 1 calc R
C20 C 0.4746(5) 0.6021(2) 0.7550(5) 0.1005(14) Uani 1 d D
H20A H 0.5137(5) 0.6376(2) 0.7242(5) 0.151 Uiso 1 calc R
H20B H 0.4966(5) 0.5599(2) 0.7271(5) 0.151 Uiso 1 calc R
H20C H 0.5077(5) 0.6034(2) 0.8524(5) 0.151 Uiso 1 calc R

loop_
_atom_type_symbol
_atom_type_description
_atom_type_scat_dispersion_real
_atom_type_scat_dispersion_imag
_atom_type_scat_source
C C 0.0033 0.0016 'International Tables Vol C Tables 4.2.6.8 and 6.1.1.4'
H H 0.0000 0.0000 'International Tables Vol C Tables 4.2.6.8 and 6.1.1.4'
N N 0.0061 0.0033 'International Tables Vol C Tables 4.2.6.8 and 6.1.1.4'
O O 0.0106 0.0060 'International Tables Vol C Tables 4.2.6.8 and 6.1.1.4'
S S 0.1246 0.1234 'International Tables Vol C Tables 4.2.6.8 and 6.1.1.4'
Ag Ag -0.8971 1.1015 'International Tables Vol C Tables 4.2.6.8 and 6.1.1.4'

loop_
_geom_angle_atom_site_label_1
_geom_angle_atom_site_label_2
_geom_angle_atom_site_label_3
_geom_angle
S1 Ag1 S2 161.16(4)
C1 S1 Ag1 106.82(11)
C8 S2 Ag1 107.18(12)
O1 C1 C2 119.6(3)
O1 C1 S1 123.5(3)
C2 C1 S1 116.9(2)
C3 C2 C7 119.1(3)
C3 C2 C1 118.5(3)
C7 C2 C1 122.4(3)
C4 C3 C2 120.0(4)
C5 C4 C3 120.6(4)
C6 C5 C4 119.6(4)
C5 C6 C7 121.0(4)
C6 C7 C2 119.8(4)
O2 C8 C9 119.8(3)
O2 C8 S2 123.2(3)
C9 C8 S2 117.0(2)
C14 C9 C10 118.8(3)
C14 C9 C8 122.8(3)
C10 C9 C8 118.4(3)
C11 C10 C9 120.3(4)
C10 C11 C12 120.2(4)
C13 C12 C11 119.7(3)
C12 C13 C14 120.7(4)
C13 C14 C9 120.3(3)
C15 N1 C17 115.3(4)
C15 N1 C19 112.8(3)
C17 N1 C19 110.5(3)
C16 C15 N1 119.2(4)
N1 C17 C18 114.6(4)
C20 C19 N1 113.4(3)

loop_
_geom_bond_atom_site_label_1
_geom_bond_atom_site_label_2
_geom_bond_distance
Ag1 S1 2.3585(10)
Ag1 S2 2.3819(9)
S1 C1 1.727(4)
S2 C8 1.729(3)
O1 C1 1.213(4)
O2 C8 1.232(4)
C1 C2 1.512(4)
C2 C3 1.380(5)
C2 C7 1.385(4)
C3 C4 1.378(6)
C4 C5 1.368(6)
C5 C6 1.359(7)
C6 C7 1.375(5)
C8 C9 1.485(4)
C9 C14 1.390(4)
C9 C10 1.396(4)
C10 C11 1.378(5)
C11 C12 1.383(6)
C12 C13 1.372(6)
C13 C14 1.375(5)
N1 C15 1.479(5)
N1 C17 1.480(5)
N1 C19 1.526(5)
C15 C16 1.386(6)
C17 C18 1.506(6)
C19 C20 1.464(6)

loop_
_geom_torsion_atom_site_label_1
_geom_torsion_atom_site_label_2
_geom_torsion_atom_site_label_3
_geom_torsion_atom_site_label_4
_geom_torsion
S2 Ag1 S1 C1 166.37(14)
S1 Ag1 S2 C8 -102.9(2)
Ag1 S1 C1 O1 -8.7(3)
Ag1 S1 C1 C2 171.3(2)
O1 C1 C2 C3 -12.2(5)
S1 C1 C2 C3 167.8(3)
O1 C1 C2 C7 167.9(4)
S1 C1 C2 C7 -12.0(4)
C7 C2 C3 C4 -0.3(5)
C1 C2 C3 C4 179.9(3)
C2 C3 C4 C5 -0.1(6)
C3 C4 C5 C6 0.4(7)
C4 C5 C6 C7 -0.4(7)
C5 C6 C7 C2 0.1(7)
C3 C2 C7 C6 0.3(5)
C1 C2 C7 C6 -179.9(4)
Ag1 S2 C8 O2 -3.8(3)
Ag1 S2 C8 C9 174.0(2)
O2 C8 C9 C14 -160.2(3)
S2 C8 C9 C14 21.9(4)
O2 C8 C9 C10 19.0(4)
S2 C8 C9 C10 -158.9(2)
C14 C9 C10 C11 -1.1(5)
C8 C9 C10 C11 179.7(3)
C9 C10 C11 C12 1.8(5)
C10 C11 C12 C13 -0.6(6)
C11 C12 C13 C14 -1.2(6)
C12 C13 C14 C9 1.9(5)
C10 C9 C14 C13 -0.7(5)
C8 C9 C14 C13 178.5(3)
C17 N1 C15 C16 80.3(7)
C19 N1 C15 C16 -151.4(6)
C15 N1 C17 C18 65.1(5)
C19 N1 C17 C18 -64.3(5)
C15 N1 C19 C20 70.6(5)
C17 N1 C19 C20 -158.7(4)
